data_8103080
loop_
_publ_author_name
'Jun Xu'
'You-Qin Shu'
'Ping Hu'

_publ_section_title
;
 Crystal structure of
 N'-(3,5-dichloro-2-hydroxybenzylidene)isonicotinohydrazide, C13H9Cl2N3O2
;
_journal_issue 1
_journal_name_full 'Zeitschrift f\"ur Kristallographie - New Crystal Structures'
_journal_page_first 63
_journal_volume 226
_journal_year 2011
_chemical_formula_structural 'C13 H9 Cl2 N3 O2'
_chemical_formula_sum 'C13 H9 Cl2 N3 O2'
_chemical_formula_weight 310.13
_chemical_name_systematic
;
N'-(3,5-dichloro-2-hydroxybenzylidene)isonicotinohydrazide
;
_space_group_IT_number 14
_symmetry_cell_setting monoclinic
_symmetry_space_group_name_Hall '-P 2ybc'
_symmetry_space_group_name_H-M 'P 1 21/c 1'
_atom_sites_solution_hydrogens geom
_atom_sites_solution_primary direct
_atom_sites_solution_secondary difmap
_audit_creation_method SHELXL-97
_cell_angle_alpha 90.00
_cell_angle_beta 90.8940(10)
_cell_angle_gamma 90.00
_cell_formula_units_Z 4
_cell_length_a 8.06070(10)
_cell_length_b 10.7551(2)
_cell_length_c 15.6323(2)
_cell_measurement_reflns_used 2625
_cell_measurement_temperature 296(2)
_cell_measurement_theta_max 27.49
_cell_measurement_theta_min 2.59
_cell_volume 1355.06(3)
_computing_cell_refinement 'SAINT (Bruker, 1998)'
_computing_data_collection 'SMART (Bruker, 1998)'
_computing_data_reduction SAINT
_computing_molecular_graphics SHELXTL
_computing_publication_material SHELXTL
_computing_structure_refinement SHELXTL
_computing_structure_solution 'SHELXTL (Sheldrick, 1997)'
_diffrn_ambient_temperature 296(2)
_diffrn_measured_fraction_theta_full 0.992
_diffrn_measured_fraction_theta_max 0.992
_diffrn_measurement_device_type 'Bruker SMART CCD area detector'
_diffrn_measurement_method '\w scans'
_diffrn_radiation_monochromator graphite
_diffrn_radiation_source 'fine-focus sealed tube'
_diffrn_radiation_type MoK\a
_diffrn_radiation_wavelength 0.71073
_diffrn_reflns_av_R_equivalents 0.0198
_diffrn_reflns_av_sigmaI/netI 0.0201
_diffrn_reflns_limit_h_max 10
_diffrn_reflns_limit_h_min -10
_diffrn_reflns_limit_k_max 11
_diffrn_reflns_limit_k_min -14
_diffrn_reflns_limit_l_max 18
_diffrn_reflns_limit_l_min -20
_diffrn_reflns_number 10988
_diffrn_reflns_theta_full 27.63
_diffrn_reflns_theta_max 27.63
_diffrn_reflns_theta_min 2.30
_exptl_absorpt_coefficient_mu 0.483
_exptl_absorpt_correction_T_max 0.982
_exptl_absorpt_correction_T_min 0.976
_exptl_absorpt_correction_type multi-scan
_exptl_absorpt_process_details 'SADABS(Bruker, 1998)'
_exptl_crystal_colour brown
_exptl_crystal_density_diffrn 1.520
_exptl_crystal_density_method 'not measured'
_exptl_crystal_description block
_exptl_crystal_F_000 632
_exptl_crystal_size_max 0.24
_exptl_crystal_size_mid 0.21
_exptl_crystal_size_min 0.18
_refine_diff_density_max 0.285
_refine_diff_density_min -0.245
_refine_diff_density_rms 0.040
_refine_ls_extinction_coef 0.0189(16)
_refine_ls_extinction_expression Fc^*^=kFc[1+0.001xFc^2^\l^3^/sin(2\q)]^-1/4^
_refine_ls_extinction_method SHELXL
_refine_ls_goodness_of_fit_ref 1.043
_refine_ls_hydrogen_treatment mixed
_refine_ls_matrix_type full
_refine_ls_number_parameters 186
_refine_ls_number_reflns 3131
_refine_ls_number_restraints 0
_refine_ls_restrained_S_all 1.043
_refine_ls_R_factor_all 0.0432
_refine_ls_R_factor_gt 0.0340
_refine_ls_shift/su_max 0.000
_refine_ls_shift/su_mean 0.000
_refine_ls_structure_factor_coef Fsqd
_refine_ls_weighting_details 'calc w=1/[\s^2^(Fo^2^)+(0.0442P)^2^+0.3299P] where P=(Fo^2^+2Fc^2^)/3'
_refine_ls_weighting_scheme calc
_refine_ls_wR_factor_gt 0.0874
_refine_ls_wR_factor_ref 0.0941
_reflns_number_gt 2580
_reflns_number_total 3131
_reflns_threshold_expression >2sigma(I)
_cod_data_source_file 1267-3262.cff
_cod_data_source_block m
_cod_depositor_comments
;
The following automatic conversions were performed:

'_symmetry_cell_setting' value 'Monoclinic' changed to 'monoclinic'
according to /home/saulius/struct/CIF-dictionaries/cif_core.dic
dictionary named 'cif_core.dic' version 2.4.1 from 2010-06-29.

Automatic conversion script
Id: cif_fix_values 1715 2011-07-08 13:25:40Z adriana 
;
_cod_original_sg_symbol_H-M P21/c
_cod_database_code 8103080

loop_
_symmetry_equiv_pos_as_xyz
'x, y, z'
'-x, y+1/2, -z+1/2'
'-x, -y, -z'
'x, -y-1/2, z-1/2'

loop_
_atom_site_label
_atom_site_type_symbol
_atom_site_fract_x
_atom_site_fract_y
_atom_site_fract_z
_atom_site_U_iso_or_equiv
_atom_site_adp_type
_atom_site_occupancy
_atom_site_symmetry_multiplicity
_atom_site_calc_flag
_atom_site_refinement_flags
Cl2 Cl 0.18680(5) 0.54537(4) 0.05031(3) 0.05558(15) Uani 1 1 d .
Cl1 Cl -0.05034(7) 0.86108(5) 0.28548(3) 0.06986(18) Uani 1 1 d .
O1 O -0.19721(17) 0.98759(12) 0.14130(8) 0.0541(3) Uani 1 1 d .
N2 N -0.35002(16) 1.07412(12) -0.08360(8) 0.0417(3) Uani 1 1 d .
H2A H -0.3468 1.0497 -0.1359 0.050 Uiso 1 1 calc R
N1 N -0.27190(15) 1.00966(12) -0.01913(8) 0.0411(3) Uani 1 1 d .
C6 C -0.10186(17) 0.84671(13) 0.03159(9) 0.0370(3) Uani 1 1 d .
C8 C -0.43298(18) 1.17870(14) -0.06074(9) 0.0399(3) Uani 1 1 d .
C7 C -0.18590(18) 0.91457(14) -0.03703(9) 0.0407(3) Uani 1 1 d .
H7A H -0.1766 0.8885 -0.0935 0.049 Uiso 1 1 calc R
C1 C -0.11351(18) 0.88563(14) 0.11759(9) 0.0400(3) Uani 1 1 d .
C9 C -0.50281(17) 1.25665(14) -0.13255(9) 0.0377(3) Uani 1 1 d .
C5 C -0.00830(18) 0.74189(14) 0.01238(9) 0.0398(3) Uani 1 1 d .
H5A H 0.0021 0.7170 -0.0443 0.048 Uiso 1 1 calc R
C3 C 0.05527(19) 0.70866(15) 0.16115(10) 0.0444(4) Uani 1 1 d .
H3A H 0.1049 0.6613 0.2043 0.053 Uiso 1 1 calc R
C4 C 0.06868(18) 0.67501(14) 0.07616(10) 0.0407(3) Uani 1 1 d .
O2 O -0.44641(16) 1.21083(11) 0.01344(7) 0.0543(3) Uani 1 1 d .
C10 C -0.5962(2) 1.35875(16) -0.11090(10) 0.0478(4) Uani 1 1 d .
H10A H -0.6195 1.3748 -0.0539 0.057 Uiso 1 1 calc R
C2 C -0.0335(2) 0.81409(15) 0.18012(9) 0.0433(3) Uani 1 1 d .
N N -0.62434(18) 1.42085(14) -0.25705(9) 0.0527(3) Uani 1 1 d .
C11 C -0.6548(2) 1.43684(17) -0.17407(11) 0.0540(4) Uani 1 1 d .
H11A H -0.7192 1.5045 -0.1581 0.065 Uiso 1 1 calc R
C13 C -0.4728(2) 1.23761(16) -0.21822(10) 0.0508(4) Uani 1 1 d .
H13A H -0.4116 1.1692 -0.2359 0.061 Uiso 1 1 calc R
C12 C -0.5350(2) 1.32174(17) -0.27745(10) 0.0556(4) Uani 1 1 d .
H12A H -0.5130 1.3081 -0.3349 0.067 Uiso 1 1 calc R
H1A H -0.235(3) 1.017(2) 0.0981(16) 0.076(7) Uiso 1 1 d .

loop_
_atom_site_aniso_label
_atom_site_aniso_U_11
_atom_site_aniso_U_22
_atom_site_aniso_U_33
_atom_site_aniso_U_23
_atom_site_aniso_U_13
_atom_site_aniso_U_12
Cl2 0.0547(2) 0.0438(2) 0.0681(3) -0.00441(19) -0.00439(19) 0.00526(17)
Cl1 0.1087(4) 0.0692(3) 0.0314(2) -0.00594(19) -0.0076(2) 0.0007(3)
O1 0.0766(8) 0.0463(7) 0.0393(6) -0.0046(5) -0.0001(6) 0.0102(6)
N2 0.0548(7) 0.0379(7) 0.0321(6) 0.0048(5) -0.0051(5) -0.0018(6)
N1 0.0488(7) 0.0367(7) 0.0377(6) 0.0071(5) -0.0051(5) -0.0065(5)
C6 0.0422(7) 0.0350(7) 0.0336(7) 0.0010(6) -0.0031(6) -0.0086(6)
C8 0.0467(7) 0.0385(8) 0.0347(7) 0.0060(6) 0.0019(6) -0.0075(6)
C7 0.0496(8) 0.0387(8) 0.0337(7) 0.0012(6) -0.0041(6) -0.0087(6)
C1 0.0488(8) 0.0354(8) 0.0357(7) -0.0023(6) -0.0003(6) -0.0075(6)
C9 0.0416(7) 0.0365(8) 0.0349(7) 0.0033(6) -0.0006(6) -0.0066(6)
C5 0.0475(8) 0.0387(8) 0.0333(7) -0.0038(6) -0.0014(6) -0.0077(6)
C3 0.0489(8) 0.0421(9) 0.0419(8) 0.0055(7) -0.0118(6) -0.0074(7)
C4 0.0406(7) 0.0349(8) 0.0463(8) -0.0016(6) -0.0044(6) -0.0052(6)
O2 0.0776(8) 0.0528(7) 0.0327(6) 0.0046(5) 0.0047(5) 0.0035(6)
C10 0.0536(9) 0.0494(9) 0.0405(8) 0.0036(7) 0.0066(7) 0.0043(7)
C2 0.0549(8) 0.0447(9) 0.0301(7) -0.0021(6) -0.0051(6) -0.0088(7)
N 0.0629(8) 0.0488(8) 0.0462(8) 0.0093(6) -0.0072(6) 0.0028(7)
C11 0.0580(9) 0.0506(10) 0.0533(10) 0.0055(8) 0.0024(8) 0.0114(8)
C13 0.0715(10) 0.0425(9) 0.0384(8) -0.0006(7) -0.0010(7) 0.0078(8)
C12 0.0791(12) 0.0534(10) 0.0342(8) 0.0032(7) -0.0033(8) 0.0044(9)

loop_
_atom_type_symbol
_atom_type_description
_atom_type_scat_dispersion_real
_atom_type_scat_dispersion_imag
_atom_type_scat_source
C C 0.0033 0.0016 'International Tables Vol C Tables 4.2.6.8 and 6.1.1.4'
H H 0.0000 0.0000 'International Tables Vol C Tables 4.2.6.8 and 6.1.1.4'
N N 0.0061 0.0033 'International Tables Vol C Tables 4.2.6.8 and 6.1.1.4'
O O 0.0106 0.0060 'International Tables Vol C Tables 4.2.6.8 and 6.1.1.4'
Cl Cl 0.1484 0.1585 'International Tables Vol C Tables 4.2.6.8 and 6.1.1.4'

loop_
_geom_angle_atom_site_label_1
_geom_angle_atom_site_label_2
_geom_angle_atom_site_label_3
_geom_angle
C1 O1 H1A 105.7(17)
C8 N2 N1 116.63(12)
C8 N2 H2A 121.7
N1 N2 H2A 121.7
C7 N1 N2 119.51(13)
C5 C6 C1 119.32(13)
C5 C6 C7 119.65(13)
C1 C6 C7 121.03(14)
O2 C8 N2 122.49(14)
O2 C8 C9 121.04(14)
N2 C8 C9 116.43(13)
N1 C7 C6 119.41(14)
N1 C7 H7A 120.3
C6 C7 H7A 120.3
O1 C1 C2 119.09(13)
O1 C1 C6 123.08(14)
C2 C1 C6 117.83(14)
C10 C9 C13 117.51(14)
C10 C9 C8 117.45(13)
C13 C9 C8 124.93(14)
C4 C5 C6 120.60(13)
C4 C5 H5A 119.7
C6 C5 H5A 119.7
C2 C3 C4 118.14(14)
C2 C3 H3A 120.9
C4 C3 H3A 120.9
C5 C4 C3 121.36(14)
C5 C4 Cl2 119.68(12)
C3 C4 Cl2 118.96(12)
C11 C10 C9 119.60(15)
C11 C10 H10A 120.2
C9 C10 H10A 120.2
C3 C2 C1 122.70(14)
C3 C2 Cl1 119.66(12)
C1 C2 Cl1 117.64(12)
C12 N C11 116.44(14)
N C11 C10 123.57(16)
N C11 H11A 118.2
C10 C11 H11A 118.2
C9 C13 C12 119.03(16)
C9 C13 H13A 120.5
C12 C13 H13A 120.5
N C12 C13 123.82(16)
N C12 H12A 118.1
C13 C12 H12A 118.1

loop_
_geom_bond_atom_site_label_1
_geom_bond_atom_site_label_2
_geom_bond_distance
Cl2 C4 1.7396(16)
Cl1 C2 1.7301(15)
O1 C1 1.3427(19)
O1 H1A 0.80(2)
N2 C8 1.359(2)
N2 N1 1.3685(17)
N2 H2A 0.8600
N1 C7 1.269(2)
C6 C5 1.392(2)
C6 C1 1.4127(19)
C6 C7 1.456(2)
C8 O2 1.2165(18)
C8 C9 1.503(2)
C7 H7A 0.9300
C1 C2 1.394(2)
C9 C10 1.377(2)
C9 C13 1.380(2)
C5 C4 1.370(2)
C5 H5A 0.9300
C3 C2 1.376(2)
C3 C4 1.383(2)
C3 H3A 0.9300
C10 C11 1.375(2)
C10 H10A 0.9300
N C12 1.328(2)
N C11 1.335(2)
C11 H11A 0.9300
C13 C12 1.383(2)
C13 H13A 0.9300
C12 H12A 0.9300

loop_
_geom_hbond_atom_site_label_D
_geom_hbond_atom_site_label_H
_geom_hbond_atom_site_label_A
_geom_hbond_distance_DH
_geom_hbond_distance_HA
_geom_hbond_distance_DA
_geom_hbond_angle_DHA
_geom_hbond_site_symmetry_A
N2 H2A N 0.86 2.18 2.9915(18) 156.8 2_444
O1 H1A N1 0.80(2) 1.85(3) 2.5810(18) 151(2) .
